data_2106683
loop_
_publ_author_name
'Giacovazzo, C.'
'Scordari, F.'
'Menchetti, S.'

_publ_section_title
;
 Hydrous potassium and ferric iron sulphate (Maus's salt)
;
_journal_name_full 'Acta Crystallographica B (24,1968-38,1982)'
_journal_page_first 2171
_journal_page_last 2173
_journal_volume 31
_journal_year 1975
_chemical_formula_sum 'Fe3 H20 K5 O35 S6'
_chemical_name_systematic 'K5 Fe3 (S O4)6 (O H)2 (H2 O)9'
_space_group_IT_number 176
_symmetry_space_group_name_Hall '-P 6c'
_symmetry_space_group_name_H-M 'P 63/m'
_cell_angle_alpha 90
_cell_angle_beta 90
_cell_angle_gamma 120
_cell_formula_units_Z 2
_cell_length_a 9.71
_cell_length_b 9.71
_cell_length_c 18.96
_cell_volume 1548.130
_citation_journal_id_ASTM ACBCAR
_cod_data_source_file Giacovazzo_ACBCAR_1975_68.cif
_cod_data_source_block H20Fe3K5O35S6
_cod_original_cell_volume 1548.13
_cod_original_formula_sum 'H20 Fe3 K5 O35 S6'
_cod_database_code 2106683

loop_
_symmetry_equiv_pos_as_xyz
x,y,z
x-y,x,z+1/2
-y,x-y,z
-x,-y,z+1/2
-x+y,-x,z
y,-x+y,z+1/2
-x,-y,-z
-x+y,-x,-z-1/2
y,-x+y,-z
x,y,-z-1/2
x-y,x,-z
-y,x-y,-z-1/2

loop_
_atom_site_label
_atom_site_type_symbol
_atom_site_fract_x
_atom_site_fract_y
_atom_site_fract_z
_atom_site_occupancy
_atom_site_U_iso_or_equiv
O3 O-2 0.2992 0.1848 0.1775 1 0.0
O7 O-2 0.358 0.4274 0.0541 0.5 0.0
K3 K+1 0.358 0.4274 0.0541 0.5 0.0
O2 O-2 0.4732 0.0954 0.1465 1 0.0
O4 O-2 0.2687 0.0477 0.0699 1 0.0
O9 O-2 0.3333 0.6667 -0.018 1 0.0
S1 S+6 0.3133 0.0609 0.1414 1 0.0
O5 O-2 0 0 0.25 1 0.0
K1 K+1 0 0 0 1 0.0
O6 O-2 0.3677 0.4551 0.25 1 0.0
O1 O-2 0.0884 0.2941 0.1764 1 0.0
Fe1 Fe+3 0.1738 0.2157 0.25 1 0.0
O8 O-2 0.3333 0.6667 0.1428 1 0.0
K2 K+1 0.6667 0.3333 0.25 1 0.0
